data_4117108
loop_
_publ_author_name
'Klas Sorger'
'Paul von Ragu\'e Schleyer'
'Dietmar Stalke'

_publ_section_title
;
 Dimeric [3,3-Dimethyl-2-(trimethylsilyl)cyclopropenyl]-
 lithium-Tetramethylethylenediamine: Distortion of the Cyclopropenyl
 Geometry Due to Strong Rehybridization at the Lithiated Carbon
;
_journal_name_full 'Journal of the American Chemical Society'
_journal_page_first 1086
_journal_page_last 1091
_journal_paper_doi 10.1021/ja9521280
_journal_volume 118
_journal_year 1996
_chemical_formula_sum 'C22 H40 Li2 O3'
_chemical_formula_weight 366.42
_chemical_name_systematic
;

 ?

;
_space_group_IT_number 33
_symmetry_cell_setting orthorhombic
_symmetry_space_group_name_Hall 'P 2c -2n'
_symmetry_space_group_name_H-M 'P n a 21'
_atom_sites_solution_hydrogens geom
_atom_sites_solution_primary direct
_atom_sites_solution_secondary difmap
_audit_creation_method SHELXL
_cell_angle_alpha 90.00
_cell_angle_beta 90.00
_cell_angle_gamma 90.00
_cell_formula_units_Z 8
_cell_length_a 16.272(7)
_cell_length_b 21.323(4)
_cell_length_c 13.051(4)
_cell_measurement_reflns_used 64
_cell_measurement_temperature 153(2)
_cell_measurement_theta_max 12.5
_cell_measurement_theta_min 10
_cell_volume 4528(3)
_computing_cell_refinement DIF4
_computing_data_collection DIF4
_computing_data_reduction REDU4
_computing_molecular_graphics 'SHELXL-93 (Sheldrick, 1993)'
_computing_publication_material 'SHELXL-93 (Sheldrick, 1993)'
_computing_structure_refinement 'SHELXL-93 (Sheldrick, 1993)'
_computing_structure_solution 'SHELXS-86 (Sheldrick, 1990)'
_diffrn_ambient_temperature 153(2)
_diffrn_measurement_device STOE-AED
_diffrn_measurement_method 'profile fitted 2thetha/omega scans'
_diffrn_radiation_monochromator graphite
_diffrn_radiation_source 'fine-focus sealed tube'
_diffrn_radiation_type MoK\a
_diffrn_radiation_wavelength 0.71073
_diffrn_reflns_av_R_equivalents 0.0491
_diffrn_reflns_av_sigmaI/netI 0.0291
_diffrn_reflns_limit_h_max 17
_diffrn_reflns_limit_h_min -17
_diffrn_reflns_limit_k_max 22
_diffrn_reflns_limit_k_min 0
_diffrn_reflns_limit_l_max 14
_diffrn_reflns_limit_l_min -5
_diffrn_reflns_number 4918
_diffrn_reflns_theta_max 22.51
_diffrn_reflns_theta_min 4.00
_diffrn_standards_decay_% 0.0
_diffrn_standards_interval_count 90
_diffrn_standards_number 3
_exptl_absorpt_coefficient_mu 0.067
_exptl_absorpt_correction_T_max 0.7909
_exptl_absorpt_correction_T_min 0.4544
_exptl_absorpt_correction_type psi-scan
_exptl_crystal_colour colourless
_exptl_crystal_density_diffrn 1.075
_exptl_crystal_description blocks
_exptl_crystal_F_000 1616
_exptl_crystal_size_max 1.4
_exptl_crystal_size_mid 0.8
_exptl_crystal_size_min 0.8
_refine_diff_density_max .315
_refine_diff_density_min -.222
_refine_diff_density_rms .048
_refine_ls_abs_structure_details 'Flack H D (1983), Acta Cryst. A39, 876-881'
_refine_ls_abs_structure_Flack 0.10(189)
_refine_ls_extinction_method none
_refine_ls_goodness_of_fit_all 1.054
_refine_ls_goodness_of_fit_obs 1.055
_refine_ls_hydrogen_treatment 'riding model'
_refine_ls_matrix_type full
_refine_ls_number_parameters 577
_refine_ls_number_reflns 4339
_refine_ls_number_restraints 531
_refine_ls_restrained_S_all 1.058
_refine_ls_restrained_S_obs 1.060
_refine_ls_R_factor_all 0.0771
_refine_ls_R_factor_obs 0.0682
_refine_ls_shift/esd_max -0.015
_refine_ls_shift/esd_mean 0.001
_refine_ls_structure_factor_coef Fsqd
_refine_ls_weighting_details 'w=1/[\s^2^(Fo^2^)+(0.1204P)^2^+2.9289P] where P=(Fo^2^+2Fc^2^)/3'
_refine_ls_weighting_scheme calc
_refine_ls_wR_factor_all 0.1909
_refine_ls_wR_factor_obs 0.1781
_reflns_number_observed 3830
_reflns_number_total 4339
_reflns_observed_criterion >2sigma(I)
_cod_data_source_file ja9521280_2.cif
_cod_data_source_block rotz
_cod_depositor_comments
;
The following automatic conversions were performed:

'_symmetry_cell_setting' tag value 'orthorombic' was replaced with
'orthorhombic' value as specified in the replacement file
'/home/robertas/cod-tools/perl-scripts/inputs/replacement_values.lst'.

'_exptl_absorpt_correction_type' tag value 'psi-scans' was replaced
with 'psi-scan' value as specified in the replacement file
'/home/robertas/cod-tools/perl-scripts/inputs/replacement_values.lst'.

Automatic conversion script
Id: cif_fix_values 3143 2015-03-26 13:38:13Z robertas 

The following automatic conversions were performed:

'_refine_ls_weighting_scheme' value 'calc
w=1/[\s^2^(Fo^2^)+(0.1204P)^2^+2.9289P] where P=(Fo^2^+2Fc^2^)/3' was
changed to 'calc'. New tag '_refine_ls_weighting_details' was
created. The value of the new tag was set to
'w=1/[\s^2^(Fo^2^)+(0.1204P)^2^+2.9289P] where P=(Fo^2^+2Fc^2^)/3'.

Automatic conversion script
Id: cif_fix_values 3143 2015-03-26 13:38:13Z robertas 
;
_cod_original_cell_volume 4528.3(25)
_cod_database_code 4117108

loop_
_symmetry_equiv_pos_as_xyz
'x, y, z'
'-x, -y, z+1/2'
'x+1/2, -y+1/2, z'
'-x+1/2, y+1/2, z+1/2'

loop_
_atom_site_aniso_label
_atom_site_aniso_U_11
_atom_site_aniso_U_22
_atom_site_aniso_U_33
_atom_site_aniso_U_23
_atom_site_aniso_U_13
_atom_site_aniso_U_12
Li1 0.049(4) 0.033(4) 0.043(5) -0.007(4) 0.001(4) -0.002(3)
Li2 0.062(5) 0.041(4) 0.029(5) -0.001(4) 0.005(4) 0.000(4)
Li3 0.050(4) 0.045(4) 0.029(5) -0.004(4) 0.000(4) -0.001(3)
Li4 0.066(5) 0.036(4) 0.044(5) 0.005(4) -0.004(4) -0.005(4)
O1 0.056(2) 0.038(2) 0.031(2) 0.001(2) -0.001(2) -0.0019(14)
O2 0.050(2) 0.036(2) 0.028(2) -0.002(2) 0.000(2) -0.0039(14)
C1 0.077(4) 0.047(3) 0.035(3) -0.002(3) -0.008(3) -0.004(3)
C2 0.056(3) 0.042(3) 0.042(4) -0.009(3) -0.006(3) -0.003(2)
C3 0.052(3) 0.045(3) 0.035(3) -0.003(3) 0.001(3) 0.005(2)
C4 0.124(5) 0.052(3) 0.051(4) -0.013(3) -0.006(4) -0.005(3)
C5 0.077(4) 0.080(4) 0.059(4) 0.006(4) -0.025(4) -0.025(3)
C6 0.062(3) 0.047(3) 0.029(3) 0.002(3) -0.002(3) 0.000(2)
C7 0.099(4) 0.038(3) 0.044(4) 0.002(3) -0.014(4) 0.004(3)
C8 0.105(5) 0.064(4) 0.050(4) 0.006(3) -0.024(4) -0.001(3)
C9 0.080(4) 0.072(4) 0.064(4) -0.007(4) -0.017(4) 0.033(3)
C10 0.167(8) 0.045(3) 0.086(6) 0.016(4) -0.045(6) -0.014(4)
C11 0.066(3) 0.079(4) 0.039(4) 0.001(3) 0.006(3) -0.020(3)
C12 0.091(5) 0.136(7) 0.031(4) -0.010(4) 0.006(4) -0.027(5)
C13 0.083(4) 0.120(6) 0.056(5) -0.003(4) 0.009(4) -0.043(4)
C14 0.059(3) 0.103(5) 0.064(5) -0.025(4) 0.013(3) 0.007(3)
C15 0.054(3) 0.041(3) 0.041(3) -0.008(2) -0.001(3) -0.003(2)
C16 0.045(3) 0.039(2) 0.032(3) -0.003(3) 0.001(2) 0.007(2)
C17 0.052(3) 0.036(2) 0.032(3) -0.002(2) -0.003(2) 0.003(2)
C18 0.060(3) 0.063(3) 0.050(4) -0.003(3) -0.006(3) -0.019(3)
C19 0.082(4) 0.051(3) 0.071(5) -0.018(3) 0.010(4) 0.004(3)
C20 0.048(3) 0.037(2) 0.027(3) 0.005(2) -0.003(2) -0.004(2)
C21 0.048(3) 0.058(3) 0.040(3) -0.002(3) -0.001(3) -0.003(2)
C22 0.046(3) 0.074(4) 0.059(4) 0.004(3) 0.005(3) -0.010(3)
C23 0.043(3) 0.067(3) 0.057(4) 0.001(3) 0.000(3) 0.007(2)
C24 0.051(3) 0.093(4) 0.057(4) -0.020(4) 0.008(3) 0.001(3)
C25 0.055(3) 0.041(3) 0.040(3) 0.006(2) -0.002(3) 0.000(2)
C26 0.055(3) 0.044(3) 0.058(4) 0.010(3) -0.011(3) 0.004(2)
C27 0.069(3) 0.051(3) 0.043(3) 0.008(3) -0.005(3) -0.009(3)
C28 0.090(4) 0.056(3) 0.036(4) 0.006(3) -0.008(3) -0.007(3)
O5 0.069(2) 0.045(2) 0.053(3) 0.007(2) -0.004(2) -0.012(2)
C50 0.088(6) 0.062(5) 0.048(5) -0.002(4) 0.001(5) -0.022(4)
C51 0.084(6) 0.049(5) 0.058(6) -0.009(5) -0.009(5) -0.016(5)
C52 0.074(5) 0.043(4) 0.061(7) -0.002(4) -0.003(5) -0.010(4)
C53 0.084(6) 0.053(5) 0.058(5) 0.008(4) -0.004(5) -0.023(4)
C50' 0.064(9) 0.048(9) 0.069(16) 0.009(11) 0.018(11) 0.001(9)
C51' 0.081(15) 0.062(14) 0.064(17) -0.003(14) -0.004(13) -0.014(12)
C52' 0.098(15) 0.038(8) 0.065(17) -0.001(12) 0.012(13) -0.006(9)
C53' 0.065(12) 0.048(10) 0.059(15) 0.009(10) 0.019(10) 0.003(9)
O6 0.071(2) 0.040(2) 0.064(3) 0.007(2) -0.012(2) -0.003(2)
C60 0.108(11) 0.071(8) 0.074(10) 0.018(7) -0.024(8) -0.028(8)
C61 0.097(12) 0.045(7) 0.068(11) 0.008(8) -0.016(10) -0.008(8)
C62 0.043(6) 0.048(6) 0.091(13) 0.006(7) -0.004(7) 0.000(5)
C63 0.042(6) 0.050(6) 0.112(12) 0.020(8) 0.003(7) 0.005(5)
C60' 0.049(6) 0.041(5) 0.096(10) -0.002(6) 0.006(6) 0.003(4)
C61' 0.042(6) 0.039(5) 0.084(10) -0.024(6) 0.007(6) 0.010(5)
C62' 0.111(12) 0.056(7) 0.067(10) -0.013(7) -0.026(9) -0.010(7)
C63' 0.143(13) 0.087(9) 0.069(10) 0.022(8) -0.042(9) -0.030(9)
O7 0.055(2) 0.043(2) 0.062(3) -0.005(2) 0.008(2) 0.008(2)
C70 0.075(4) 0.061(4) 0.106(6) 0.002(4) 0.019(4) 0.028(3)
C71 0.120(7) 0.141(8) 0.172(12) -0.066(8) -0.052(8) 0.090(7)
C72 0.074(4) 0.120(7) 0.148(10) -0.035(7) -0.034(6) 0.018(5)
C73 0.051(3) 0.068(4) 0.081(5) 0.000(4) 0.008(3) -0.006(3)
O8 0.081(3) 0.053(2) 0.056(3) -0.002(2) -0.007(2) 0.023(2)
C80 0.117(6) 0.118(6) 0.063(5) 0.004(5) 0.004(5) 0.043(5)
C81 0.145(8) 0.101(6) 0.121(9) -0.037(6) -0.003(7) 0.055(6)
C82 0.272(15) 0.089(6) 0.093(8) 0.018(6) 0.053(9) 0.086(8)
C83 0.171(8) 0.073(5) 0.081(6) 0.013(4) 0.003(6) 0.051(5)

loop_
_atom_site_label
_atom_site_type_symbol
_atom_site_fract_x
_atom_site_fract_y
_atom_site_fract_z
_atom_site_U_iso_or_equiv
_atom_site_thermal_displace_type
_atom_site_occupancy
_atom_site_calc_flag
_atom_site_refinement_flags
_atom_site_disorder_group
Li1 Li 0.6365(5) 0.3649(3) -0.0518(7) 0.041(2) Uani 1 d . .
Li2 Li 0.7540(5) 0.4854(3) -0.0511(7) 0.044(2) Uani 1 d . .
Li3 Li 0.7767(5) 0.3707(4) -0.0101(7) 0.041(2) Uani 1 d . .
Li4 Li 0.6652(5) 0.2512(4) -0.0034(7) 0.049(2) Uani 1 d . .
O1 O 0.7013(2) 0.32104(14) 0.0646(3) 0.0415(8) Uani 1 d . .
O2 O 0.7300(2) 0.40890(14) -0.1256(3) 0.0380(8) Uani 1 d . .
C1 C 0.8127(4) 0.4517(2) 0.2098(5) 0.0532(14) Uani 1 d . .
C2 C 0.7814(3) 0.4442(2) 0.0957(4) 0.0467(13) Uani 1 d . .
C3 C 0.7646(3) 0.3993(2) 0.1648(4) 0.0439(12) Uani 1 d . .
C4 C 0.7723(5) 0.4989(3) 0.2793(6) 0.076(2) Uani 1 d . .
H4A H 0.7138(8) 0.5020(17) 0.2625(25) 0.114 Uiso 1 calc R .
H4B H 0.7984(21) 0.5400(6) 0.2699(28) 0.114 Uiso 1 calc R .
H4C H 0.7786(26) 0.4856(12) 0.3507(6) 0.114 Uiso 1 calc R .
C5 C 0.9038(4) 0.4475(3) 0.2295(6) 0.072(2) Uani 1 d . .
H5A H 0.9280(6) 0.4158(17) 0.1843(26) 0.108 Uiso 1 calc R .
H5B H 0.9133(4) 0.4356(22) 0.3011(11) 0.108 Uiso 1 calc R .
H5C H 0.9293(6) 0.4883(7) 0.2161(37) 0.108 Uiso 1 calc R .
C6 C 0.7235(3) 0.3349(2) 0.1670(4) 0.0460(12) Uani 1 d . .
C7 C 0.7924(4) 0.2857(2) 0.2044(5) 0.060(2) Uani 1 d . .
C8 C 0.8345(5) 0.3017(3) 0.3056(6) 0.073(2) Uani 1 d . .
H8A H 0.7993(13) 0.2887(19) 0.3628(6) 0.110 Uiso 1 calc R .
H8B H 0.8440(26) 0.3470(4) 0.3094(16) 0.110 Uiso 1 calc R .
H8C H 0.8872(13) 0.2796(17) 0.3098(16) 0.110 Uiso 1 calc R .
C9 C 0.8594(4) 0.2849(3) 0.1203(6) 0.072(2) Uani 1 d . .
H9A H 0.9042(13) 0.2570(17) 0.1413(16) 0.107 Uiso 1 calc R .
H9B H 0.8808(20) 0.3274(5) 0.1104(25) 0.107 Uiso 1 calc R .
H9C H 0.8356(8) 0.2697(20) 0.0559(10) 0.107 Uiso 1 calc R .
C10 C 0.7586(6) 0.2180(3) 0.2129(7) 0.099(3) Uani 1 d . .
H10A H 0.7209(33) 0.2153(8) 0.2713(32) 0.149 Uiso 1 calc R .
H10B H 0.8044(7) 0.1888(5) 0.2231(53) 0.149 Uiso 1 calc R .
H10C H 0.7292(37) 0.2071(12) 0.1499(22) 0.149 Uiso 1 calc R .
C11 C 0.6417(4) 0.3393(3) 0.2334(5) 0.061(2) Uani 1 d . .
C12 C 0.6553(5) 0.3393(4) 0.3499(5) 0.086(2) Uani 1 d . .
H12A H 0.6044(11) 0.3519(24) 0.3844(6) 0.129 Uiso 1 calc R .
H12B H 0.6992(23) 0.3688(19) 0.3672(7) 0.129 Uiso 1 calc R .
H12C H 0.6708(31) 0.2971(7) 0.3723(8) 0.129 Uiso 1 calc R .
C13 C 0.5820(4) 0.2846(4) 0.2083(6) 0.086(2) Uani 1 d . .
H13A H 0.5342(18) 0.2867(17) 0.2538(31) 0.129 Uiso 1 calc R .
H13B H 0.6104(12) 0.2445(4) 0.2183(43) 0.129 Uiso 1 calc R .
H13C H 0.5639(28) 0.2879(16) 0.1369(14) 0.129 Uiso 1 calc R .
C14 C 0.5958(4) 0.3992(3) 0.2047(6) 0.076(2) Uani 1 d . .
H14A H 0.5387(9) 0.3962(10) 0.2281(34) 0.114 Uiso 1 calc R .
H14B H 0.5967(26) 0.4046(12) 0.1301(7) 0.114 Uiso 1 calc R .
H14C H 0.6224(19) 0.4353(4) 0.2373(31) 0.114 Uiso 1 calc R .
C15 C 0.6468(3) 0.2654(2) -0.2669(5) 0.0453(12) Uani 1 d . .
C16 C 0.6822(3) 0.3224(2) -0.2215(4) 0.0385(12) Uani 1 d . .
C17 C 0.6499(3) 0.2843(2) -0.1534(4) 0.0401(12) Uani 1 d . .
C18 C 0.5647(3) 0.2661(3) -0.3245(5) 0.058(2) Uani 1 d . .
H18A H 0.5313(11) 0.3013(12) -0.3002(22) 0.086 Uiso 1 calc R .
H18B H 0.5355(12) 0.2267(9) -0.3120(26) 0.086 Uiso 1 calc R .
H18C H 0.5750(4) 0.2709(19) -0.3981(6) 0.086 Uiso 1 calc R .
C19 C 0.6989(4) 0.2101(3) -0.3015(6) 0.068(2) Uani 1 d . .
H19A H 0.7526(12) 0.2118(13) -0.2677(28) 0.102 Uiso 1 calc R .
H19B H 0.7064(24) 0.2120(12) -0.3760(7) 0.102 Uiso 1 calc R .
H19C H 0.6711(15) 0.1709(3) -0.2833(33) 0.102 Uiso 1 calc R .
C20 C 0.7298(3) 0.3847(2) -0.2261(4) 0.0371(11) Uani 1 d . .
C21 C 0.8229(3) 0.3678(2) -0.2575(5) 0.0487(13) Uani 1 d . .
C22 C 0.8794(3) 0.4253(3) -0.2607(5) 0.060(2) Uani 1 d . .
H22A H 0.9366(4) 0.4116(3) -0.2675(35) 0.090 Uiso 1 calc R .
H22B H 0.8731(20) 0.4495(11) -0.1973(15) 0.090 Uiso 1 calc R .
H22C H 0.8647(18) 0.4517(11) -0.3194(20) 0.090 Uiso 1 calc R .
C23 C 0.8581(3) 0.3252(3) -0.1740(5) 0.0556(15) Uani 1 d . .
H23A H 0.9071(14) 0.3038(14) -0.2002(11) 0.083 Uiso 1 calc R .
H23B H 0.8168(9) 0.2940(12) -0.1543(22) 0.083 Uiso 1 calc R .
H23C H 0.8730(22) 0.3505(4) -0.1141(12) 0.083 Uiso 1 calc R .
C24 C 0.8303(4) 0.3332(3) -0.3599(5) 0.067(2) Uani 1 d . .
H24A H 0.8867(8) 0.3179(18) -0.3684(16) 0.101 Uiso 1 calc R .
H24B H 0.8169(25) 0.3619(6) -0.4160(6) 0.101 Uiso 1 calc R .
H24C H 0.7922(20) 0.2976(12) -0.3608(14) 0.101 Uiso 1 calc R .
C25 C 0.6805(3) 0.4323(2) -0.2973(4) 0.0455(13) Uani 1 d . .
C26 C 0.5950(3) 0.4402(2) -0.2522(5) 0.0522(14) Uani 1 d . .
H26A H 0.5640(8) 0.4706(14) -0.2931(18) 0.078 Uiso 1 calc R .
H26B H 0.5995(3) 0.4553(17) -0.1815(11) 0.078 Uiso 1 calc R .
H26C H 0.5664(9) 0.3997(5) -0.2529(28) 0.078 Uiso 1 calc R .
C27 C 0.7186(3) 0.4980(2) -0.3010(5) 0.0544(14) Uani 1 d . .
H27A H 0.7655(16) 0.4979(5) -0.3481(23) 0.082 Uiso 1 calc R .
H27B H 0.7373(22) 0.5098(8) -0.2323(7) 0.082 Uiso 1 calc R .
H27C H 0.6774(8) 0.5282(4) -0.3248(30) 0.082 Uiso 1 calc R .
C28 C 0.6693(4) 0.4096(3) -0.4081(5) 0.061(2) Uani 1 d . .
H28A H 0.7195(10) 0.4182(17) -0.4473(9) 0.091 Uiso 1 calc R .
H28B H 0.6230(16) 0.4319(13) -0.4395(11) 0.091 Uiso 1 calc R .
H28C H 0.6583(24) 0.3645(4) -0.4084(5) 0.091 Uiso 1 calc R .
O5 O 0.8465(2) 0.5495(2) -0.0721(3) 0.0557(10) Uani 1 d DU .
C50 C 0.8939(6) 0.5626(4) 0.0184(6) 0.066(3) Uani 0.761(15) d PDU 1
H50A H 0.9192(6) 0.5235(4) 0.0445(6) 0.079 Uiso 0.761(15) calc PR 1
H50B H 0.8580(6) 0.5800(4) 0.0726(6) 0.079 Uiso 0.761(15) calc PR 1
C51 C 0.9580(9) 0.6081(5) -0.0086(12) 0.064(3) Uani 0.761(15) d PDU 1
H51A H 1.0108(9) 0.5868(5) -0.0232(12) 0.077 Uiso 0.761(15) calc PR 1
H51B H 0.9664(9) 0.6388(5) 0.0472(12) 0.077 Uiso 0.761(15) calc PR 1
C52 C 0.9253(7) 0.6389(4) -0.1014(8) 0.059(3) Uani 0.761(15) d PDU 1
H52A H 0.8910(7) 0.6756(4) -0.0833(8) 0.071 Uiso 0.761(15) calc PR 1
H52B H 0.9703(7) 0.6527(4) -0.1472(8) 0.071 Uiso 0.761(15) calc PR 1
C53 C 0.8757(7) 0.5897(5) -0.1499(6) 0.065(3) Uani 0.761(15) d PDU 1
H53A H 0.8289(7) 0.6086(5) -0.1873(6) 0.078 Uiso 0.761(15) calc PR 1
H53B H 0.9095(7) 0.5658(5) -0.1994(6) 0.078 Uiso 0.761(15) calc PR 1
C50' C 0.9275(10) 0.5432(9) -0.0377(26) 0.060(6) Uani 0.239(15) d PDU 2
H50C H 0.9624(10) 0.5260(9) -0.0931(26) 0.072 Uiso 0.239(15) calc PR 2
H50D H 0.9296(10) 0.5142(9) 0.0213(26) 0.072 Uiso 0.239(15) calc PR 2
C51' C 0.9578(26) 0.6054(15) -0.0071(44) 0.069(8) Uani 0.239(15) d PDU 2
H51C H 0.9467(26) 0.6136(15) 0.0662(44) 0.083 Uiso 0.239(15) calc PR 2
H51D H 1.0176(26) 0.6093(15) -0.0198(44) 0.083 Uiso 0.239(15) calc PR 2
C52' C 0.9112(20) 0.6482(8) -0.0725(34) 0.067(8) Uani 0.239(15) d PDU 2
H52C H 0.8917(20) 0.6847(8) -0.0325(34) 0.080 Uiso 0.239(15) calc PR 2
H52D H 0.9458(20) 0.6635(8) -0.1297(34) 0.080 Uiso 0.239(15) calc PR 2
C53' C 0.8425(14) 0.6123(8) -0.1110(24) 0.057(6) Uani 0.239(15) d PDU 2
H53C H 0.7903(14) 0.6322(8) -0.0893(24) 0.069 Uiso 0.239(15) calc PR 2
H53D H 0.8439(14) 0.6116(8) -0.1868(24) 0.069 Uiso 0.239(15) calc PR 2
O6 O 0.6270(2) 0.16493(15) 0.0092(3) 0.0584(10) Uani 1 d DU .
C60 C 0.6263(11) 0.1167(6) 0.0856(13) 0.084(5) Uani 0.478(15) d PDU 1
H60A H 0.5921(11) 0.1294(6) 0.1447(13) 0.101 Uiso 0.478(15) calc PR 1
H60B H 0.6828(11) 0.1081(6) 0.1101(13) 0.101 Uiso 0.478(15) calc PR 1
C61 C 0.5913(15) 0.0603(5) 0.0353(20) 0.070(6) Uani 0.478(15) d PDU 1
H61A H 0.6343(15) 0.0360(5) -0.0009(20) 0.084 Uiso 0.478(15) calc PR 1
H61B H 0.5636(15) 0.0327(5) 0.0857(20) 0.084 Uiso 0.478(15) calc PR 1
C62 C 0.5323(11) 0.0872(7) -0.0367(18) 0.061(5) Uani 0.478(15) d PDU 1
H62A H 0.4754(11) 0.0761(7) -0.0171(18) 0.073 Uiso 0.478(15) calc PR 1
H62B H 0.5428(11) 0.0719(7) -0.1071(18) 0.073 Uiso 0.478(15) calc PR 1
C63 C 0.5454(6) 0.1550(6) -0.0300(13) 0.068(4) Uani 0.478(15) d PDU 1
H63A H 0.5398(6) 0.1744(6) -0.0985(13) 0.082 Uiso 0.478(15) calc PR 1
H63B H 0.5044(6) 0.1741(6) 0.0164(13) 0.082 Uiso 0.478(15) calc PR 1
C60' C 0.6672(6) 0.1041(4) 0.0202(12) 0.062(4) Uani 0.522(15) d PDU 2
H60C H 0.6964(6) 0.1014(4) 0.0866(12) 0.074 Uiso 0.522(15) calc PR 2
H60D H 0.7072(6) 0.0972(4) -0.0358(12) 0.074 Uiso 0.522(15) calc PR 2
C61' C 0.5997(10) 0.0576(5) 0.0152(17) 0.055(4) Uani 0.522(15) d PDU 2
H61C H 0.6203(10) 0.0159(5) -0.0062(17) 0.066 Uiso 0.522(15) calc PR 2
H61D H 0.5714(10) 0.0537(5) 0.0819(17) 0.066 Uiso 0.522(15) calc PR 2
C62' C 0.5462(12) 0.0845(8) -0.0618(18) 0.078(6) Uani 0.522(15) d PDU 2
H62C H 0.4890(12) 0.0870(8) -0.0361(18) 0.094 Uiso 0.522(15) calc PR 2
H62D H 0.5469(12) 0.0588(8) -0.1250(18) 0.094 Uiso 0.522(15) calc PR 2
C63' C 0.5788(12) 0.1469(7) -0.0816(13) 0.100(6) Uani 0.522(15) d PDU 2
H63C H 0.6142(12) 0.1464(7) -0.1433(13) 0.120 Uiso 0.522(15) calc PR 2
H63D H 0.5334(12) 0.1770(7) -0.0930(13) 0.120 Uiso 0.522(15) calc PR 2
O7 O 0.5169(2) 0.38088(15) -0.0376(3) 0.0533(10) Uani 1 d . .
C70 C 0.4726(4) 0.4375(3) -0.0171(7) 0.081(2) Uani 1 d . .
H70A H 0.4602(4) 0.4411(3) 0.0570(7) 0.097 Uiso 1 calc R .
H70B H 0.5054(4) 0.4745(3) -0.0381(7) 0.097 Uiso 1 calc R .
C71 C 0.4001(6) 0.4341(5) -0.0738(10) 0.144(5) Uani 1 d . .
H71A H 0.4068(6) 0.4563(5) -0.1399(10) 0.173 Uiso 1 calc R .
H71B H 0.3545(6) 0.4540(5) -0.0356(10) 0.173 Uiso 1 calc R .
C72 C 0.3812(5) 0.3650(4) -0.0926(9) 0.114(3) Uani 1 d . .
H72A H 0.3367(5) 0.3502(4) -0.0469(9) 0.137 Uiso 1 calc R .
H72B H 0.3649(5) 0.3576(4) -0.1647(9) 0.137 Uiso 1 calc R .
C73 C 0.4581(3) 0.3337(3) -0.0693(6) 0.066(2) Uani 1 d . .
H73A H 0.4498(3) 0.3027(3) -0.0136(6) 0.080 Uiso 1 calc R .
H73B H 0.4786(3) 0.3113(3) -0.1306(6) 0.080 Uiso 1 calc R .
O8 O 0.6581(2) 0.5493(2) -0.0334(3) 0.0633(11) Uani 1 d D .
C80 C 0.6487(6) 0.5697(4) 0.0704(6) 0.099(3) Uani 1 d D .
H80A H 0.6182(6) 0.5378(4) 0.1101(6) 0.119 Uiso 1 calc R .
H80B H 0.7034(6) 0.5754(4) 0.1023(6) 0.119 Uiso 1 calc R .
C81 C 0.6050(7) 0.6276(4) 0.0716(7) 0.122(4) Uani 1 d D .
H81A H 0.6356(7) 0.6593(4) 0.1117(7) 0.147 Uiso 1 calc R .
H81B H 0.5502(7) 0.6218(4) 0.1033(7) 0.147 Uiso 1 calc R .
C82 C 0.5965(9) 0.6475(4) -0.0330(7) 0.151(5) Uani 1 d D .
H82A H 0.6324(9) 0.6840(4) -0.0470(7) 0.182 Uiso 1 calc R .
H82B H 0.5389(9) 0.6594(4) -0.0477(7) 0.182 Uiso 1 calc R .
C83 C 0.6210(7) 0.5939(3) -0.0953(6) 0.108(3) Uani 1 d D .
H83A H 0.5721(7) 0.5756(3) -0.1292(6) 0.130 Uiso 1 calc R .
H83B H 0.6599(7) 0.6077(3) -0.1492(6) 0.130 Uiso 1 calc R .

loop_
_atom_type_symbol
_atom_type_description
_atom_type_scat_dispersion_real
_atom_type_scat_dispersion_imag
_atom_type_scat_source
C C .0033 .0016 'International Tables Vol C Tables 4.2.6.8 and 6.1.1.4'
H H .0000 .0000 'International Tables Vol C Tables 4.2.6.8 and 6.1.1.4'
Li Li -.0003 .0001 'International Tables Vol C Tables 4.2.6.8 and 6.1.1.4'
N N .0061 .0033 'International Tables Vol C Tables 4.2.6.8 and 6.1.1.4'
O O .0106 .0060 'International Tables Vol C Tables 4.2.6.8 and 6.1.1.4'

loop_
_geom_angle_atom_site_label_1
_geom_angle_atom_site_label_2
_geom_angle_atom_site_label_3
_geom_angle
_geom_angle_publ_flag
O7 Li1 O2 134.4(4) yes
O7 Li1 O1 120.5(5) yes
O2 Li1 O1 100.1(3) yes
O7 Li1 C17 106.8(4) yes
O2 Li1 C17 90.1(4) yes
O1 Li1 C17 92.3(3) yes
O7 Li1 Li3 157.2(5) ?
O2 Li1 Li3 50.1(3) ?
O1 Li1 Li3 50.2(3) ?
C17 Li1 Li3 94.9(4) ?
O7 Li1 C16 115.8(4) yes
O2 Li1 C16 61.7(3) yes
O1 Li1 C16 109.5(3) yes
C17 Li1 C16 31.6(2) yes
Li3 Li1 C16 86.3(3) ?
O7 Li1 Li4 108.7(4) ?
O2 Li1 Li4 114.8(4) ?
O1 Li1 Li4 45.2(3) ?
C17 Li1 Li4 51.9(3) ?
Li3 Li1 Li4 79.3(4) ?
C16 Li1 Li4 79.7(3) ?
O7 Li1 C20 126.0(4) yes
O2 Li1 C20 29.4(2) yes
O1 Li1 C20 113.1(3) yes
C17 Li1 C20 64.3(3) yes
Li3 Li1 C20 69.5(3) yes
C16 Li1 C20 33.4(2) yes
Li4 Li1 C20 104.4(3) yes
O7 Li1 Li2 116.6(3) ?
O2 Li1 Li2 35.2(2) ?
O1 Li1 Li2 93.3(3) ?
C17 Li1 Li2 125.1(4) ?
Li3 Li1 Li2 51.5(3) ?
C16 Li1 Li2 96.6(3) ?
Li4 Li1 Li2 130.8(4) ?
C20 Li1 Li2 63.4(2) ?
O2 Li2 O5 129.9(5) yes
O2 Li2 O8 117.0(4) yes
O5 Li2 O8 97.4(3) yes
O2 Li2 C2 98.3(4) yes
O5 Li2 C2 103.8(4) yes
O8 Li2 C2 108.8(4) yes
O2 Li2 Li3 47.3(3) ?
O5 Li2 Li3 124.4(4) ?
O8 Li2 Li3 135.8(4) ?
C2 Li2 Li3 52.2(3) ?
O2 Li2 Li1 37.2(2) ?
O5 Li2 Li1 166.4(4) ?
O8 Li2 Li1 94.4(3) ?
C2 Li2 Li1 78.4(3) ?
Li3 Li2 Li1 46.5(3) ?
O2 Li3 O1 113.2(4) yes
O2 Li3 C2 102.7(4) yes
O1 Li3 C2 95.9(4) yes
O2 Li3 Li1 56.1(3) ?
O1 Li3 Li1 57.3(3) ?
C2 Li3 Li1 103.2(4) ?
O2 Li3 C3 129.0(4) yes
O1 Li3 C3 66.0(3) yes
C2 Li3 C3 34.3(2) yes
Li1 Li3 C3 99.0(4) ?
O2 Li3 Li2 49.5(3) ?
O1 Li3 Li2 123.8(4) ?
C2 Li3 Li2 54.6(3) ?
Li1 Li3 Li2 82.0(4) ?
C3 Li3 Li2 86.8(3) ?
O2 Li3 C6 135.4(4) yes
O1 Li3 C6 32.4(2) yes
C2 Li3 C6 69.1(3) yes
Li1 Li3 C6 82.3(3) ?
C3 Li3 C6 35.6(2) yes
Li2 Li3 C6 115.2(4) ?
O2 Li3 Li4 98.1(3) ?
O1 Li3 Li4 32.2(2) ?
C2 Li3 Li4 127.8(4) ?
Li1 Li3 Li4 53.2(3) ?
C3 Li3 Li4 97.7(3) ?
Li2 Li3 Li4 135.1(4) ?
C6 Li3 Li4 62.6(3) ?
O1 Li4 O6 146.1(6) yes
O1 Li4 C17 102.5(4) yes
O6 Li4 C17 111.0(5) yes
O1 Li4 Li1 53.5(3) ?
O6 Li4 Li1 149.3(5) ?
C17 Li4 Li1 55.0(3) ?
O1 Li4 Li3 33.4(2) ?
O6 Li4 Li3 163.0(4) ?
C17 Li4 Li3 76.6(3) ?
Li1 Li4 Li3 47.5(3) ?
C6 O1 Li4 135.2(4) yes
C6 O1 Li3 101.7(4) yes
Li4 O1 Li3 114.4(4) yes
C6 O1 Li1 136.7(4) yes
Li4 O1 Li1 81.3(4) yes
Li3 O1 Li1 72.5(3) yes
C20 O2 Li3 126.2(4) yes
C20 O2 Li2 140.8(4) yes
Li3 O2 Li2 83.1(4) yes
C20 O2 Li1 105.7(3) yes
Li3 O2 Li1 73.8(4) yes
Li2 O2 Li1 107.6(4) yes
C3 C1 C4 120.8(5) yes
C3 C1 C5 122.7(5) yes
C4 C1 C5 111.4(5) yes
C3 C1 C2 51.9(3) yes
C4 C1 C2 119.6(5) yes
C5 C1 C2 118.1(5) yes
C3 C2 C1 60.4(4) yes
C3 C2 Li3 84.3(4) yes
C1 C2 Li3 135.2(4) yes
C3 C2 Li2 147.7(5) yes
C1 C2 Li2 149.7(4) yes
Li3 C2 Li2 73.2(4) yes
C2 C3 C1 67.8(4) yes
C2 C3 C6 138.0(5) yes
C1 C3 C6 154.1(5) yes
C2 C3 Li3 61.3(4) yes
C1 C3 Li3 122.0(4) yes
C6 C3 Li3 79.8(4) yes
O1 C6 C3 106.4(4) ?
O1 C6 C11 108.2(4) ?
C3 C6 C11 108.8(4) ?
O1 C6 C7 109.2(4) ?
C3 C6 C7 106.7(4) ?
C11 C6 C7 117.1(5) ?
O1 C6 Li3 45.8(3) ?
C3 C6 Li3 64.6(3) ?
C11 C6 Li3 138.6(4) ?
C7 C6 Li3 103.3(4) ?
C8 C7 C9 107.5(5) ?
C8 C7 C10 107.7(5) ?
C9 C7 C10 106.9(6) ?
C8 C7 C6 115.4(5) ?
C9 C7 C6 106.4(5) ?
C10 C7 C6 112.5(5) ?
C14 C11 C12 108.3(6) ?
C14 C11 C13 105.7(6) ?
C12 C11 C13 107.4(6) ?
C14 C11 C6 109.0(5) ?
C12 C11 C6 114.8(5) ?
C13 C11 C6 111.3(5) ?
C16 C15 C19 122.9(4) yes
C16 C15 C18 122.0(4) yes
C19 C15 C18 110.3(5) yes
C16 C15 C17 51.8(3) yes
C19 C15 C17 118.2(5) yes
C18 C15 C17 119.9(5) yes
C17 C16 C15 66.7(4) yes
C17 C16 C20 139.6(5) yes
C15 C16 C20 153.6(5) yes
C17 C16 Li1 60.4(3) yes
C15 C16 Li1 122.6(4) yes
C20 C16 Li1 82.6(3) yes
C16 C17 C15 61.5(4) yes
C16 C17 Li4 142.4(5) yes
C15 C17 Li4 144.7(4) yes
C16 C17 Li1 87.9(4) yes
C15 C17 Li1 142.2(4) yes
Li4 C17 Li1 73.1(4) yes
O2 C20 C16 106.3(4) ?
O2 C20 C25 108.1(4) ?
C16 C20 C25 108.7(4) ?
O2 C20 C21 108.4(4) ?
C16 C20 C21 106.9(4) ?
C25 C20 C21 117.9(4) ?
O2 C20 Li1 44.9(3) ?
C16 C20 Li1 63.9(3) ?
C25 C20 Li1 107.5(3) ?
C21 C20 Li1 133.7(4) ?
C24 C21 C23 107.8(5) ?
C24 C21 C22 108.3(5) ?
C23 C21 C22 105.7(4) ?
C24 C21 C20 113.8(4) ?
C23 C21 C20 107.7(4) ?
C22 C21 C20 113.1(4) ?
C26 C25 C27 106.3(4) ?
C26 C25 C28 106.9(5) ?
C27 C25 C28 107.8(5) ?
C26 C25 C20 107.8(4) ?
C27 C25 C20 113.4(4) ?
C28 C25 C20 114.2(4) ?
C50' O5 C53' 104.2(9) ?
C53 O5 C50 107.0(4) ?
C50' O5 Li2 125.8(9) ?
C53 O5 Li2 138.4(5) ?
C53' O5 Li2 129.5(9) ?
C50 O5 Li2 114.4(4) ?
O5 C50 C51 108.2(6) ?
C50 C51 C52 103.5(6) ?
C53 C52 C51 103.5(6) ?
O5 C53 C52 108.0(6) ?
O5 C50' C51' 108.5(12) ?
C52' C51' C50' 103.4(11) ?
C53' C52' C51' 105.9(9) ?
O5 C53' C52' 109.6(9) ?
C63 O6 C60 97.7(7) ?
C60' O6 C63' 94.9(8) ?
C63 O6 Li4 113.9(6) ?
C60 O6 Li4 137.6(6) ?
C60' O6 Li4 134.7(5) ?
C63' O6 Li4 110.5(6) ?
O6 C60 C61 106.1(9) ?
C62 C61 C60 102.6(8) ?
C61 C62 C63 104.7(7) ?
O6 C63 C62 107.6(7) ?
O6 C60' C61' 104.9(7) ?
C62' C61' C60' 102.2(8) ?
C61' C62' C63' 105.4(7) ?
O6 C63' C62' 106.9(8) ?
C70 O7 C73 107.9(4) ?
C70 O7 Li1 130.9(4) ?
C73 O7 Li1 120.1(4) ?
C71 C70 O7 106.4(6) ?
C70 C71 C72 107.8(7) ?
C73 C72 C71 103.7(6) ?
O7 C73 C72 108.1(5) ?
C83 O8 C80 107.2(5) ?
C83 O8 Li2 135.2(5) ?
C80 O8 Li2 112.6(4) ?
C81 C80 O8 109.2(5) ?
C80 C81 C82 107.1(6) ?
C81 C82 C83 105.8(5) ?
O8 C83 C82 109.4(6) ?

loop_
_geom_bond_atom_site_label_1
_geom_bond_atom_site_label_2
_geom_bond_distance
_geom_bond_publ_flag
Li1 O7 1.986(8) yes
Li1 O2 2.030(8) yes
Li1 O1 2.072(9) yes
Li1 C17 2.181(9) yes
Li1 Li3 2.348(11) ?
Li1 C16 2.506(10) yes
Li1 Li4 2.549(11) ?
Li1 C20 2.767(10) yes
Li1 Li2 3.203(11) ?
Li2 O2 1.939(8) yes
Li2 O5 2.051(9) yes
Li2 O8 2.084(9) yes
Li2 C2 2.155(10) yes
Li2 Li3 2.531(10) ?
Li3 O2 1.874(9) yes
Li3 O1 1.892(9) yes
Li3 C2 2.090(9) yes
Li3 C3 2.371(10) yes
Li3 C6 2.583(10) ?
Li3 Li4 3.130(11) yes
Li4 O1 1.830(9) yes
Li4 O6 1.949(8) yes
Li4 C17 2.096(10) yes
O1 C6 1.415(7) yes
O2 C20 1.410(6) yes
C1 C3 1.485(7) yes
C1 C4 1.506(9) yes
C1 C5 1.507(9) yes
C1 C2 1.582(8) yes
C2 C3 1.344(8) yes
C3 C6 1.527(7) yes
C6 C11 1.592(8) yes
C6 C7 1.610(8) yes
C7 C8 1.527(9) ?
C7 C9 1.547(9) ?
C7 C10 1.550(8) ?
C11 C14 1.527(9) ?
C11 C12 1.536(9) ?
C11 C13 1.553(9) ?
C15 C16 1.470(7) yes
C15 C19 1.520(7) yes
C15 C18 1.533(8) yes
C15 C17 1.536(8) yes
C16 C17 1.315(7) yes
C16 C20 1.538(7) yes
C20 C25 1.592(7) yes
C20 C21 1.610(7) yes
C21 C24 1.532(8) ?
C21 C23 1.531(8) ?
C21 C22 1.534(7) ?
C25 C26 1.520(8) ?
C25 C27 1.533(7) ?
C25 C28 1.535(8) ?
O5 C50' 1.399(13) ?
O5 C53 1.411(8) ?
O5 C53' 1.435(12) ?
O5 C50 1.438(8) ?
C50 C51 1.468(11) ?
C51 C52 1.478(10) ?
C52 C53 1.467(9) ?
C50' C51' 1.469(15) ?
C51' C52' 1.461(14) ?
C52' C53' 1.446(13) ?
O6 C63 1.437(10) ?
O6 C60 1.433(11) ?
O6 C60' 1.460(9) ?
O6 C63' 1.472(11) ?
C60 C61 1.484(13) ?
C61 C62 1.460(12) ?
C62 C63 1.465(12) ?
C60' C61' 1.482(12) ?
C61' C62' 1.447(12) ?
C62' C63' 1.455(12) ?
O7 C70 1.431(6) ?
O7 C73 1.448(7) ?
C70 C71 1.396(11) ?
C71 C72 1.526(13) ?
C72 C73 1.450(9) ?
O8 C83 1.388(7) ?
O8 C80 1.431(8) ?
C80 C81 1.423(9) ?
C81 C82 1.437(10) ?
C82 C83 1.459(9) ?
